data_7050845
loop_
_publ_author_name
'Shi, Qian'
'Cao, Rong'
'Li, Xing'
'Luo, Junhua'
'Hong, Maochun'
'Chen, Zhongning'

_publ_section_title
;
 Syntheses, structures, electrochemistry and magnetic properties of
 chain-like dicyanamide manganese(iii) and iron(iii) complexes with
 salen ligand
;
_journal_issue 10
_journal_name_full 'New Journal of Chemistry'
_journal_page_first 1397
_journal_paper_doi 10.1039/b200907b
_journal_volume 26
_journal_year 2002
_chemical_formula_sum 'C18 H14 Mn N5 O2'
_chemical_formula_weight 387.28
_space_group_IT_number 61
_symmetry_cell_setting orthorhombic
_symmetry_space_group_name_Hall '-P 2ac 2ab'
_symmetry_space_group_name_H-M 'P b c a'
_atom_sites_solution_hydrogens geom
_atom_sites_solution_primary direct
_atom_sites_solution_secondary difmap
_audit_creation_method SHELXL-97
_cell_angle_alpha 90.00
_cell_angle_beta 90.00
_cell_angle_gamma 90.00
_cell_formula_units_Z 8
_cell_length_a 11.28260(10)
_cell_length_b 17.0485(2)
_cell_length_c 17.5949(3)
_cell_measurement_temperature 293(2)
_cell_volume 3384.40(8)
_computing_structure_refinement 'SHELXL-97 (Sheldrick, 1997)'
_computing_structure_solution 'SHELXS-97 (Sheldrick, 1990)'
_diffrn_ambient_temperature 293(2)
_diffrn_measured_fraction_theta_full 0.994
_diffrn_measured_fraction_theta_max 0.994
_diffrn_radiation_monochromator graphite
_diffrn_radiation_source 'fine-focus sealed tube'
_diffrn_radiation_type MoK\a
_diffrn_radiation_wavelength 0.71073
_diffrn_reflns_av_R_equivalents 0.0405
_diffrn_reflns_av_sigmaI/netI 0.0442
_diffrn_reflns_limit_h_max 10
_diffrn_reflns_limit_h_min -13
_diffrn_reflns_limit_k_max 20
_diffrn_reflns_limit_k_min -20
_diffrn_reflns_limit_l_max 9
_diffrn_reflns_limit_l_min -20
_diffrn_reflns_number 10087
_diffrn_reflns_theta_full 25.05
_diffrn_reflns_theta_max 25.05
_diffrn_reflns_theta_min 2.32
_exptl_absorpt_coefficient_mu 0.803
_exptl_crystal_density_diffrn 1.520
_exptl_crystal_density_method 'not measured'
_exptl_crystal_F_000 1584
_refine_diff_density_max 0.280
_refine_diff_density_min -0.409
_refine_diff_density_rms 0.083
_refine_ls_extinction_method none
_refine_ls_goodness_of_fit_ref 1.079
_refine_ls_hydrogen_treatment mixed
_refine_ls_matrix_type full
_refine_ls_number_parameters 260
_refine_ls_number_reflns 2983
_refine_ls_number_restraints 4
_refine_ls_restrained_S_all 1.078
_refine_ls_R_factor_all 0.0756
_refine_ls_R_factor_gt 0.0446
_refine_ls_shift/su_max 0.001
_refine_ls_shift/su_mean 0.000
_refine_ls_structure_factor_coef Fsqd
_refine_ls_weighting_details 'calc w=1/[\s^2^(Fo^2^)+(0.0391P)^2^+2.4402P] where P=(Fo^2^+2Fc^2^)/3'
_refine_ls_weighting_scheme calc
_refine_ls_wR_factor_gt 0.0921
_refine_ls_wR_factor_ref 0.1079
_reflns_number_gt 2157
_reflns_number_total 2983
_reflns_threshold_expression >2sigma(I)
_cod_data_source_file b200907b.txt
_cod_data_source_block Mn-CN
_cod_original_sg_symbol_H-M Pbca
_cod_database_code 7050845

loop_
_symmetry_equiv_pos_as_xyz
'x, y, z'
'-x+1/2, -y, z+1/2'
'-x, y+1/2, -z+1/2'
'x+1/2, -y+1/2, -z'
'-x, -y, -z'
'x-1/2, y, -z-1/2'
'x, -y-1/2, z-1/2'
'-x-1/2, y-1/2, z'

loop_
_atom_site_label
_atom_site_type_symbol
_atom_site_fract_x
_atom_site_fract_y
_atom_site_fract_z
_atom_site_U_iso_or_equiv
_atom_site_adp_type
_atom_site_occupancy
_atom_site_symmetry_multiplicity
_atom_site_calc_flag
_atom_site_refinement_flags
_atom_site_disorder_assembly
_atom_site_disorder_group
Mn Mn 0.71773(4) 0.15068(3) 0.60387(3) 0.03713(17) Uani 1 1 d . . .
O1 O 0.59873(18) 0.11736(13) 0.53619(12) 0.0439(5) Uani 1 1 d . . .
O2 O 0.63873(18) 0.11750(13) 0.69243(12) 0.0456(6) Uani 1 1 d . . .
N1 N 0.8123(3) 0.03124(18) 0.5953(2) 0.0675(9) Uani 1 1 d . . .
N2 N 0.9252(3) -0.09016(17) 0.5879(2) 0.0635(9) Uani 1 1 d . . .
N3 N 0.8648(3) -0.22518(17) 0.61283(19) 0.0658(9) Uani 1 1 d . . .
N4 N 0.8166(3) 0.18931(17) 0.51858(17) 0.0561(8) Uani 1 1 d . . .
N5 N 0.8535(2) 0.19068(15) 0.66435(17) 0.0472(7) Uani 1 1 d . . .
C1 C 0.8599(3) -0.0278(2) 0.59294(19) 0.0461(8) Uani 1 1 d . . .
C2 C 0.8864(3) -0.1604(2) 0.60180(19) 0.0449(8) Uani 1 1 d . . .
C3 C 0.6036(3) 0.10845(17) 0.46127(17) 0.0390(8) Uani 1 1 d . . .
C4 C 0.5111(3) 0.06846(18) 0.42506(18) 0.0451(8) Uani 1 1 d . . .
H4 H 0.4488 0.0487 0.4539 0.054 Uiso 1 1 calc R . .
C5 C 0.5105(4) 0.0579(2) 0.3480(2) 0.0637(11) Uani 1 1 d . . .
H5 H 0.4486 0.0306 0.3254 0.076 Uiso 1 1 calc R . .
C6 C 0.6012(4) 0.0873(3) 0.3035(2) 0.0778(13) Uani 1 1 d . . .
H6 H 0.5998 0.0800 0.2511 0.093 Uiso 1 1 calc R . .
C7 C 0.6924(4) 0.1270(2) 0.3363(2) 0.0692(12) Uani 1 1 d . . .
H7 H 0.7526 0.1472 0.3059 0.083 Uiso 1 1 calc R . .
C8 C 0.6972(3) 0.13815(19) 0.41617(19) 0.0474(9) Uani 1 1 d . . .
C9 C 0.7967(3) 0.1784(2) 0.4474(2) 0.0553(10) Uani 1 1 d . . .
H9 H 0.8520 0.1986 0.4134 0.066 Uiso 1 1 calc R . .
C10A C 0.9451(8) 0.2112(5) 0.5494(6) 0.048(2) Uani 0.50 1 d PD . .
H10A H 1.005(3) 0.174(2) 0.560(3) 0.13(2) Uiso 1 1 d D . .
C10B C 0.8976(9) 0.2514(7) 0.5376(5) 0.066(3) Uani 0.50 1 d PD . .
H10B H 0.965(2) 0.255(2) 0.5058(18) 0.069(11) Uiso 1 1 d D . .
C11 C 0.9402(5) 0.2351(4) 0.6197(4) 0.099(2) Uani 1 1 d D . .
H11A H 1.007(2) 0.252(2) 0.6480(18) 0.066(11) Uiso 1 1 d D . .
H11B H 0.903(7) 0.286(3) 0.610(5) 0.22(4) Uiso 1 1 d D . .
C12 C 0.8719(3) 0.17801(18) 0.7355(2) 0.0476(8) Uani 1 1 d . . .
H12 H 0.9413 0.1980 0.7565 0.057 Uiso 1 1 calc R . .
C13 C 0.7945(3) 0.13582(18) 0.78475(18) 0.0414(8) Uani 1 1 d . . .
C14 C 0.8319(3) 0.1224(2) 0.8602(2) 0.0557(10) Uani 1 1 d . . .
H14 H 0.9052 0.1413 0.8760 0.067 Uiso 1 1 calc R . .
C15 C 0.7625(3) 0.0819(3) 0.9108(2) 0.0623(11) Uani 1 1 d . . .
H15 H 0.7882 0.0737 0.9604 0.075 Uiso 1 1 calc R . .
C16 C 0.6539(3) 0.0534(2) 0.88725(19) 0.0550(9) Uani 1 1 d . . .
H16 H 0.6069 0.0257 0.9214 0.066 Uiso 1 1 calc R . .
C17 C 0.6139(3) 0.06517(19) 0.81430(17) 0.0450(8) Uani 1 1 d . . .
H17 H 0.5404 0.0454 0.8000 0.054 Uiso 1 1 calc R . .
C18 C 0.6824(3) 0.10669(17) 0.76112(17) 0.0373(7) Uani 1 1 d . . .

loop_
_atom_site_aniso_label
_atom_site_aniso_U_11
_atom_site_aniso_U_22
_atom_site_aniso_U_33
_atom_site_aniso_U_23
_atom_site_aniso_U_13
_atom_site_aniso_U_12
Mn 0.0366(3) 0.0335(3) 0.0412(3) 0.0033(2) 0.0027(2) -0.0042(2)
O1 0.0445(13) 0.0494(13) 0.0377(12) 0.0014(10) 0.0024(10) -0.0072(11)
O2 0.0414(13) 0.0583(14) 0.0371(12) 0.0095(10) -0.0041(10) -0.0120(11)
N1 0.059(2) 0.0384(18) 0.105(3) -0.0053(18) -0.0053(18) 0.0008(16)
N2 0.0588(19) 0.0358(18) 0.096(3) 0.0048(16) 0.0150(18) -0.0003(16)
N3 0.073(2) 0.0386(18) 0.085(2) -0.0030(16) 0.0092(18) -0.0086(16)
N4 0.0617(19) 0.0545(19) 0.0521(19) -0.0077(15) 0.0192(15) -0.0200(16)
N5 0.0408(16) 0.0367(15) 0.064(2) 0.0078(14) -0.0050(14) -0.0112(13)
C1 0.051(2) 0.039(2) 0.049(2) -0.0027(16) -0.0025(17) -0.0083(18)
C2 0.0446(19) 0.043(2) 0.0474(19) -0.0076(16) -0.0021(16) -0.0010(16)
C3 0.052(2) 0.0293(17) 0.0362(18) 0.0024(13) 0.0021(15) 0.0085(15)
C4 0.055(2) 0.0384(18) 0.0415(19) 0.0003(15) -0.0023(16) 0.0000(16)
C5 0.085(3) 0.060(2) 0.047(2) -0.0025(18) -0.005(2) -0.005(2)
C6 0.109(4) 0.087(3) 0.037(2) -0.008(2) 0.005(2) -0.015(3)
C7 0.093(3) 0.070(3) 0.044(2) 0.0052(19) 0.022(2) -0.009(2)
C8 0.061(2) 0.0369(19) 0.0443(19) 0.0019(15) 0.0099(16) 0.0019(17)
C9 0.065(2) 0.045(2) 0.056(2) 0.0022(17) 0.030(2) -0.0073(19)
C10A 0.028(4) 0.057(6) 0.061(6) 0.019(4) 0.002(4) -0.009(4)
C10B 0.056(6) 0.093(8) 0.049(5) 0.012(5) 0.002(5) -0.040(6)
C11 0.072(3) 0.127(5) 0.098(4) 0.057(4) -0.024(3) -0.064(3)
C12 0.0377(18) 0.0410(19) 0.064(2) -0.0051(17) -0.0094(18) -0.0024(16)
C13 0.0351(18) 0.0421(19) 0.0470(19) -0.0073(14) -0.0028(15) 0.0019(15)
C14 0.0399(19) 0.072(3) 0.055(2) -0.015(2) -0.0096(18) 0.0040(19)
C15 0.055(2) 0.093(3) 0.039(2) 0.0012(19) -0.0062(18) 0.013(2)
C16 0.057(2) 0.068(2) 0.040(2) 0.0060(17) 0.0007(17) 0.005(2)
C17 0.0451(19) 0.051(2) 0.0385(18) 0.0002(15) -0.0022(15) -0.0046(16)
C18 0.0415(18) 0.0324(17) 0.0380(17) -0.0008(14) -0.0005(15) 0.0041(14)

loop_
_atom_type_symbol
_atom_type_description
_atom_type_scat_dispersion_real
_atom_type_scat_dispersion_imag
_atom_type_scat_source
C C 0.0033 0.0016 'International Tables Vol C Tables 4.2.6.8 and 6.1.1.4'
H H 0.0000 0.0000 'International Tables Vol C Tables 4.2.6.8 and 6.1.1.4'
N N 0.0061 0.0033 'International Tables Vol C Tables 4.2.6.8 and 6.1.1.4'
O O 0.0106 0.0060 'International Tables Vol C Tables 4.2.6.8 and 6.1.1.4'
Mn Mn 0.3368 0.7283 'International Tables Vol C Tables 4.2.6.8 and 6.1.1.4'

loop_
_geom_angle_atom_site_label_1
_geom_angle_atom_site_label_2
_geom_angle_atom_site_label_3
_geom_angle
_geom_angle_site_symmetry_1
_geom_angle_site_symmetry_3
_geom_angle_publ_flag
O2 Mn O1 95.46(9) . . ?
O2 Mn N4 173.22(11) . . ?
O1 Mn N4 91.31(11) . . ?
O2 Mn N5 91.43(10) . . ?
O1 Mn N5 173.10(10) . . ?
N4 Mn N5 81.80(12) . . ?
O2 Mn N1 90.47(11) . . ?
O1 Mn N1 91.26(11) . . ?
N4 Mn N1 89.03(12) . . ?
N5 Mn N1 88.93(11) . . ?
O2 Mn N3 91.60(11) . 8_765 ?
O1 Mn N3 91.84(10) . 8_765 ?
N4 Mn N3 88.53(12) . 8_765 ?
N5 Mn N3 87.71(11) . 8_765 ?
N1 Mn N3 176.10(11) . 8_765 ?
O2 Mn Mn 109.86(7) . 8_765 ?
O1 Mn Mn 111.19(7) . 8_765 ?
N4 Mn Mn 67.74(9) . 8_765 ?
N5 Mn Mn 65.94(7) . 8_765 ?
N1 Mn Mn 147.27(8) . 8_765 ?
N3 Mn Mn 28.87(8) 8_765 8_765 ?
C3 O1 Mn 129.3(2) . . ?
C18 O2 Mn 128.62(19) . . ?
C1 N1 Mn 178.2(3) . . ?
C1 N2 C2 123.5(3) . . ?
C2 N3 Mn 162.3(3) . 8_755 ?
C9 N4 C10B 116.4(5) . . ?
C9 N4 C10A 121.7(4) . . ?
C10B N4 C10A 33.9(5) . . ?
C9 N4 Mn 126.2(2) . . ?
C10B N4 Mn 115.2(4) . . ?
C10A N4 Mn 109.4(4) . . ?
C12 N5 C11 120.0(3) . . ?
C12 N5 Mn 126.0(2) . . ?
C11 N5 Mn 113.9(3) . . ?
N1 C1 N2 173.1(4) . . ?
N3 C2 N2 172.5(4) . . ?
O1 C3 C4 118.5(3) . . ?
O1 C3 C8 123.1(3) . . ?
C4 C3 C8 118.4(3) . . ?
C5 C4 C3 121.2(3) . . ?
C4 C5 C6 120.7(4) . . ?
C7 C6 C5 120.0(4) . . ?
C6 C7 C8 121.0(4) . . ?
C3 C8 C7 118.7(3) . . ?
C3 C8 C9 122.9(3) . . ?
C7 C8 C9 118.4(3) . . ?
N4 C9 C8 125.6(3) . . ?
C10B C10A C11 87.5(12) . . ?
C10B C10A N4 63.5(9) . . ?
C11 C10A N4 111.0(6) . . ?
C10A C10B N4 82.6(11) . . ?
C10A C10B C11 57.2(9) . . ?
N4 C10B C11 106.4(7) . . ?
C10A C11 N5 112.1(6) . . ?
C10A C11 C10B 35.3(5) . . ?
N5 C11 C10B 112.7(4) . . ?
N5 C12 C13 125.2(3) . . ?
C14 C13 C18 119.0(3) . . ?
C14 C13 C12 118.1(3) . . ?
C18 C13 C12 123.0(3) . . ?
C15 C14 C13 121.4(3) . . ?
C14 C15 C16 119.3(3) . . ?
C17 C16 C15 121.3(3) . . ?
C16 C17 C18 121.0(3) . . ?
O2 C18 C17 118.4(3) . . ?
O2 C18 C13 123.5(3) . . ?
C17 C18 C13 118.1(3) . . ?

loop_
_geom_bond_atom_site_label_1
_geom_bond_atom_site_label_2
_geom_bond_distance
_geom_bond_site_symmetry_2
_geom_bond_publ_flag
Mn O2 1.882(2) . ?
Mn O1 1.882(2) . ?
Mn N4 1.983(3) . ?
Mn N5 1.986(3) . ?
Mn N1 2.304(3) . ?
Mn N3 2.317(3) 8_765 ?
Mn Mn 8.55529(15) 8_765 ?
O1 C3 1.328(3) . ?
O2 C18 1.318(4) . ?
N1 C1 1.142(4) . ?
N2 C1 1.295(4) . ?
N2 C2 1.299(4) . ?
N3 C2 1.147(4) . ?
N3 Mn 2.317(3) 8_755 ?
N4 C9 1.285(4) . ?
N4 C10B 1.438(10) . ?
N4 C10A 1.593(9) . ?
N5 C12 1.288(4) . ?
N5 C11 1.465(5) . ?
C3 C4 1.400(4) . ?
C3 C8 1.414(4) . ?
C4 C5 1.367(5) . ?
C5 C6 1.383(5) . ?
C6 C7 1.360(5) . ?
C7 C8 1.419(5) . ?
C8 C9 1.427(5) . ?
C10A C10B 0.895(11) . ?
C10A C11 1.303(11) . ?
C10B C11 1.548(11) . ?
C12 C13 1.425(5) . ?
C13 C14 1.412(5) . ?
C13 C18 1.421(4) . ?
C14 C15 1.372(5) . ?
C15 C16 1.381(5) . ?
C16 C17 1.376(4) . ?
C17 C18 1.405(4) . ?
